data_2202131
loop_
_publ_author_name
'Peng, Xi'
'Kou, Hui-Zhong'
'Xiong, Ming'
'Wang, Ru-Ji'

_publ_section_title
;
 A cyano-bridged binuclear Cu--Fe complex based on nitroprusside
;
_journal_issue 5
_journal_name_full 'Acta Crystallographica Section E'
_journal_page_first m252
_journal_page_last m254
_journal_paper_doi 10.1107/S160053680300792X
_journal_volume 59
_journal_year 2003
_chemical_formula_iupac '[Cu Fe (C N)5 (C10 H24 N6) (N O)], H2 O'
_chemical_formula_moiety 'C15 H24 Cu Fe N12 O, H2 O'
_chemical_formula_sum 'C15 H26 Cu Fe N12 O2'
_chemical_formula_weight 525.87
_space_group_IT_number 2
_symmetry_cell_setting triclinic
_symmetry_space_group_name_Hall '-P 1'
_symmetry_space_group_name_H-M 'P -1'
_atom_sites_solution_hydrogens geom
_atom_sites_solution_primary direct
_atom_sites_solution_secondary difmap
_audit_creation_method SHELXL97
_cell_angle_alpha 71.36(3)
_cell_angle_beta 81.26(3)
_cell_angle_gamma 72.34(3)
_cell_formula_units_Z 2
_cell_length_a 9.3360(19)
_cell_length_b 11.013(2)
_cell_length_c 12.020(2)
_cell_measurement_reflns_used 4565
_cell_measurement_temperature 293(2)
_cell_measurement_theta_max 30
_cell_measurement_theta_min 2.28
_cell_volume 1113.8(4)
_computing_cell_refinement SMART
_computing_data_collection 'SMART (Bruker, 2000)'
_computing_data_reduction 'SAINT (Bruker, 2000)'
_computing_molecular_graphics 'PLATON (Spek, 2002)'
_computing_publication_material SHELXL97
_computing_structure_refinement 'SHELXL97 (Sheldrick, 1997)'
_computing_structure_solution 'SHELXS97 (Sheldrick, 1997)'
_diffrn_ambient_temperature 293(2)
_diffrn_detector_area_resol_mean '15 \\times 15 microns'
_diffrn_measured_fraction_theta_full 0.971
_diffrn_measured_fraction_theta_max 0.971
_diffrn_measurement_device_type 'Bruker SMART CCD area-detector'
_diffrn_measurement_method '\f and \w'
_diffrn_radiation_monochromator graphite
_diffrn_radiation_source 'fine-focus sealed tube'
_diffrn_radiation_type MoK\a
_diffrn_radiation_wavelength 0.71073
_diffrn_reflns_av_R_equivalents 0.0172
_diffrn_reflns_av_sigmaI/netI 0.0398
_diffrn_reflns_limit_h_max 8
_diffrn_reflns_limit_h_min -13
_diffrn_reflns_limit_k_max 15
_diffrn_reflns_limit_k_min -15
_diffrn_reflns_limit_l_max 15
_diffrn_reflns_limit_l_min -16
_diffrn_reflns_number 9026
_diffrn_reflns_theta_full 30.00
_diffrn_reflns_theta_max 30.00
_diffrn_reflns_theta_min 2.28
_diffrn_standards_decay_% none
_diffrn_standards_interval_count none
_diffrn_standards_interval_time none
_diffrn_standards_number none
_exptl_absorpt_coefficient_mu 1.645
_exptl_absorpt_correction_T_max 0.848
_exptl_absorpt_correction_T_min 0.566
_exptl_absorpt_correction_type multi-scan
_exptl_absorpt_process_details '(SADABS; Bruker, 2000)'
_exptl_crystal_colour red
_exptl_crystal_density_diffrn 1.568
_exptl_crystal_density_meas ?
_exptl_crystal_density_method 'not measured'
_exptl_crystal_description platelet
_exptl_crystal_F_000 542
_exptl_crystal_size_max 0.4
_exptl_crystal_size_mid 0.2
_exptl_crystal_size_min 0.1
_refine_diff_density_max 0.552
_refine_diff_density_min -0.262
_refine_ls_extinction_method none
_refine_ls_goodness_of_fit_ref 0.907
_refine_ls_hydrogen_treatment mixed
_refine_ls_matrix_type full
_refine_ls_number_parameters 280
_refine_ls_number_reflns 6292
_refine_ls_number_restraints 0
_refine_ls_restrained_S_all 0.907
_refine_ls_R_factor_all 0.0537
_refine_ls_R_factor_gt 0.0406
_refine_ls_shift/su_max 0.001
_refine_ls_shift/su_mean 0.000
_refine_ls_structure_factor_coef Fsqd
_refine_ls_weighting_details 'calc w = 1/[\s^2^(Fo^2^)+(0.031P)^2^+1P] where P = (Fo^2^+2Fc^2^)/3'
_refine_ls_weighting_scheme calc
_refine_ls_wR_factor_gt 0.0865
_refine_ls_wR_factor_ref 0.0912
_reflns_number_gt 4956
_reflns_number_total 6292
_reflns_threshold_expression I>2\s(I)
_cod_data_source_file ob6236.cif
_cod_data_source_block I
_cod_depositor_comments
;
The following automatic conversions were performed:

'_exptl_crystal_density_meas' value 'none' was changed to '?' - the
value is perceived as not measured.

Automatic conversion script
Id: cif_fix_values 3008 2015-01-20 13:52:24Z robertas 
;
_cod_database_code 2202131

loop_
_symmetry_equiv_pos_as_xyz
'x, y, z'
'-x, -y, -z'

loop_
_atom_site_label
_atom_site_fract_x
_atom_site_fract_y
_atom_site_fract_z
_atom_site_U_iso_or_equiv
_atom_site_adp_type
_atom_site_calc_flag
_atom_site_refinement_flags
_atom_site_occupancy
_atom_site_disorder_assembly
_atom_site_disorder_group
_atom_site_type_symbol
Cu 0.77316(3) 0.19966(3) 0.23429(2) 0.03550(8) Uani d . 1 . . Cu
Fe 0.74402(4) 0.60421(3) 0.35536(3) 0.03773(9) Uani d . 1 . . Fe
N1 0.6564(2) 0.3971(2) 0.27783(18) 0.0417(4) Uani d . 1 . . N
N11 0.8694(2) 0.27642(19) 0.07684(17) 0.0378(4) Uani d . 1 . . N
N8 0.6274(2) 0.17100(19) 0.14188(17) 0.0393(4) Uani d . 1 . . N
C12 0.7580(3) 0.3966(2) 0.0057(2) 0.0434(5) Uani d . 1 . . C
H12A 0.7206 0.4602 0.0506 0.052 Uiso calc R 1 . . H
H12B 0.8106 0.4382 -0.0655 0.052 Uiso calc R 1 . . H
C8 0.5429(3) 0.3037(3) 0.0658(2) 0.0434(5) Uani d . 1 . . C
H8A 0.4632 0.2910 0.0313 0.052 Uiso calc R 1 . . H
H8B 0.4959 0.3613 0.1153 0.052 Uiso calc R 1 . . H
N7 0.6639(3) 0.1099(2) 0.37816(19) 0.0544(6) Uani d . 1 . . N
H7A 0.7092 0.0220 0.4022 0.065 Uiso calc R 1 . . H
H7D 0.6606 0.1448 0.4371 0.065 Uiso calc R 1 . . H
C1 0.6819(3) 0.4770(2) 0.30800(19) 0.0360(4) Uani d . 1 . . C
N10 0.8183(3) 0.1261(2) -0.0189(2) 0.0481(5) Uani d . 1 . . N
N6 0.7541(3) 0.5095(3) 0.4939(2) 0.0538(6) Uani d . 1 . . N
N9 0.6329(3) 0.3697(2) -0.02646(17) 0.0438(5) Uani d . 1 . . N
C2 0.9498(3) 0.5218(3) 0.3081(2) 0.0458(5) Uani d . 1 . . C
C9 0.7156(3) 0.0773(3) 0.0710(3) 0.0528(6) Uani d . 1 . . C
H9A 0.7710 -0.0042 0.1247 0.063 Uiso calc R 1 . . H
H9B 0.6444 0.0547 0.0355 0.063 Uiso calc R 1 . . H
N2 1.0699(3) 0.4715(3) 0.2814(3) 0.0640(7) Uani d . 1 . . N
C14 0.9965(3) 0.3178(3) 0.1016(3) 0.0554(7) Uani d . 1 . . C
H14A 1.0657 0.3296 0.0326 0.067 Uiso calc R 1 . . H
H14B 0.9579 0.4022 0.1194 0.067 Uiso calc R 1 . . H
C3 0.5399(3) 0.7083(3) 0.3780(2) 0.0487(6) Uani d . 1 . . C
N12 0.9671(3) 0.1821(3) 0.3008(2) 0.0580(6) Uani d . 1 . . N
H12C 0.9502 0.2378 0.3451 0.070 Uiso calc R 1 . . H
H12D 1.0029 0.0983 0.3466 0.070 Uiso calc R 1 . . H
C4 0.8154(3) 0.7435(3) 0.3749(3) 0.0567(7) Uani d . 1 . . C
C13 0.9293(3) 0.1690(3) 0.0157(3) 0.0521(6) Uani d . 1 . . C
H13A 0.9906 0.2015 -0.0538 0.063 Uiso calc R 1 . . H
H13B 0.9946 0.0925 0.0678 0.063 Uiso calc R 1 . . H
N3 0.4217(3) 0.7724(3) 0.3931(3) 0.0702(7) Uani d . 1 . . N
C15 1.0775(3) 0.2148(3) 0.2030(3) 0.0662(9) Uani d . 1 . . C
H15A 1.1328 0.1355 0.1801 0.079 Uiso calc R 1 . . H
H15B 1.1488 0.2483 0.2273 0.079 Uiso calc R 1 . . H
C10 0.6518(4) 0.3376(3) -0.1377(2) 0.0577(7) Uani d . 1 . . C
H10A 0.6893 0.4048 -0.1987 0.069 Uiso calc R 1 . . H
H10B 0.5542 0.3409 -0.1590 0.069 Uiso calc R 1 . . H
N4 0.8584(4) 0.8253(3) 0.3851(3) 0.0897(10) Uani d . 1 . . N
O1 0.7584(4) 0.4390(3) 0.5854(2) 0.0961(10) Uani d . 1 . . O
C7 0.5228(4) 0.1047(4) 0.2292(3) 0.0657(8) Uani d . 1 . . C
H7B 0.4237 0.1351 0.1984 0.079 Uiso calc R 1 . . H
H7C 0.5588 0.0091 0.2421 0.079 Uiso calc R 1 . . H
C11 0.7594(4) 0.2010(3) -0.1333(3) 0.0691(9) Uani d . 1 . . C
H11A 0.7072 0.1495 -0.1561 0.083 Uiso calc R 1 . . H
H11B 0.8431 0.2124 -0.1905 0.083 Uiso calc R 1 . . H
C6 0.5117(4) 0.1347(4) 0.3421(3) 0.0760(10) Uani d . 1 . . C
H6A 0.4564 0.2271 0.3332 0.091 Uiso calc R 1 . . H
H6B 0.4579 0.0789 0.4018 0.091 Uiso calc R 1 . . H
C5 0.7237(3) 0.7078(2) 0.1910(2) 0.0428(5) Uani d . 1 . . C
N5 0.7078(3) 0.7681(3) 0.0943(2) 0.0600(6) Uani d . 1 . . N
O2 0.1115(3) 0.9018(3) 0.4235(3) 0.0776(7) Uani d . 1 . . O
H200 0.198(6) 0.864(5) 0.396(4) 0.107(16) Uiso d . 1 . . H
H201 0.053(6) 0.863(5) 0.412(5) 0.12(2) Uiso d . 1 . . H

loop_
_atom_site_aniso_label
_atom_site_aniso_U_11
_atom_site_aniso_U_22
_atom_site_aniso_U_33
_atom_site_aniso_U_12
_atom_site_aniso_U_13
_atom_site_aniso_U_23
Cu 0.03836(15) 0.03184(14) 0.03338(13) -0.00707(11) -0.00449(10) -0.00680(10)
Fe 0.04127(18) 0.03947(18) 0.03906(17) -0.01530(14) 0.00197(13) -0.01824(14)
N1 0.0477(11) 0.0373(10) 0.0424(10) -0.0130(9) -0.0019(9) -0.0138(8)
N11 0.0369(9) 0.0367(9) 0.0421(10) -0.0102(8) 0.0059(8) -0.0182(8)
N8 0.0411(10) 0.0364(10) 0.0411(10) -0.0155(8) -0.0031(8) -0.0071(8)
C12 0.0600(15) 0.0315(11) 0.0344(11) -0.0116(10) 0.0040(10) -0.0078(9)
C8 0.0366(11) 0.0464(13) 0.0427(12) -0.0007(10) -0.0071(9) -0.0146(10)
N7 0.0823(17) 0.0442(12) 0.0361(10) -0.0247(12) 0.0023(11) -0.0064(9)
C1 0.0383(11) 0.0355(11) 0.0330(10) -0.0096(9) -0.0006(8) -0.0097(8)
N10 0.0484(12) 0.0442(11) 0.0553(13) -0.0033(9) -0.0038(10) -0.0276(10)
N6 0.0649(15) 0.0696(16) 0.0418(12) -0.0344(13) -0.0022(10) -0.0214(11)
N9 0.0551(12) 0.0373(10) 0.0323(9) -0.0028(9) -0.0049(9) -0.0090(8)
C2 0.0475(14) 0.0478(14) 0.0516(14) -0.0192(11) -0.0030(11) -0.0213(11)
C9 0.0606(17) 0.0370(13) 0.0672(17) -0.0115(12) -0.0135(14) -0.0208(12)
N2 0.0460(13) 0.0764(18) 0.0796(18) -0.0165(13) 0.0020(12) -0.0392(15)
C14 0.0440(14) 0.0662(18) 0.0704(18) -0.0274(13) 0.0150(13) -0.0359(15)
C3 0.0516(15) 0.0555(15) 0.0487(14) -0.0190(12) 0.0072(11) -0.0288(12)
N12 0.0521(13) 0.0564(14) 0.0639(15) -0.0003(11) -0.0234(12) -0.0199(12)
C4 0.0544(16) 0.0521(16) 0.0747(19) -0.0162(13) -0.0044(14) -0.0313(14)
C13 0.0432(13) 0.0528(15) 0.0657(17) -0.0052(11) 0.0075(12) -0.0365(13)
N3 0.0542(15) 0.084(2) 0.0781(19) -0.0118(14) 0.0081(14) -0.0428(16)
C15 0.0350(13) 0.074(2) 0.101(3) -0.0058(13) -0.0057(15) -0.050(2)
C10 0.075(2) 0.0601(17) 0.0329(12) -0.0077(15) -0.0078(12) -0.0141(12)
N4 0.085(2) 0.0680(19) 0.141(3) -0.0291(17) -0.017(2) -0.053(2)
O1 0.143(3) 0.122(2) 0.0422(12) -0.080(2) -0.0177(14) -0.0022(13)
C7 0.0629(19) 0.075(2) 0.0647(18) -0.0413(17) 0.0024(15) -0.0088(16)
C11 0.084(2) 0.074(2) 0.0493(16) -0.0012(17) -0.0066(15) -0.0364(16)
C6 0.082(2) 0.089(3) 0.0613(19) -0.049(2) 0.0243(18) -0.0159(18)
C5 0.0447(13) 0.0385(12) 0.0481(13) -0.0179(10) 0.0046(10) -0.0137(10)
N5 0.0680(16) 0.0538(14) 0.0536(14) -0.0227(12) 0.0039(12) -0.0071(11)
O2 0.0551(14) 0.0837(18) 0.102(2) -0.0005(13) -0.0116(14) -0.0514(16)

loop_
_atom_type_symbol
_atom_type_description
_atom_type_scat_dispersion_real
_atom_type_scat_dispersion_imag
_atom_type_scat_source
C C 0.0033 0.0016 'International Tables Vol C Tables 4.2.6.8 and 6.1.1.4'
H H 0.0000 0.0000 'International Tables Vol C Tables 4.2.6.8 and 6.1.1.4'
N N 0.0061 0.0033 'International Tables Vol C Tables 4.2.6.8 and 6.1.1.4'
O O 0.0106 0.0060 'International Tables Vol C Tables 4.2.6.8 and 6.1.1.4'
Fe Fe 0.3463 0.8444 'International Tables Vol C Tables 4.2.6.8 and 6.1.1.4'
Cu Cu 0.3201 1.2651 'International Tables Vol C Tables 4.2.6.8 and 6.1.1.4'

loop_
_geom_angle_atom_site_label_1
_geom_angle_atom_site_label_2
_geom_angle_atom_site_label_3
_geom_angle
_geom_angle_publ_flag
N7 Cu N11 171.25(9) no
N7 Cu N12 100.91(11) no
N11 Cu N12 85.99(10) no
N7 Cu N8 86.10(9) no
N11 Cu N8 85.68(8) no
N12 Cu N8 160.36(9) no
N7 Cu N1 87.62(9) no
N11 Cu N1 97.56(8) no
N12 Cu N1 92.26(9) no
N8 Cu N1 106.46(8) no
N6 Fe C1 91.91(10) yes
N6 Fe C3 94.37(13) yes
C1 Fe C3 93.64(10) no
N6 Fe C4 97.24(13) yes
C1 Fe C4 170.32(12) no
C3 Fe C4 88.84(12) no
N6 Fe C2 94.77(13) yes
C1 Fe C2 88.05(10) no
C3 Fe C2 170.64(12) no
C4 Fe C2 88.03(12) no
N6 Fe C5 175.86(10) yes
C1 Fe C5 84.12(10) no
C3 Fe C5 84.74(12) no
C4 Fe C5 86.79(12) no
C2 Fe C5 86.28(12) no
C1 N1 Cu 141.37(19) yes
C14 N11 C12 109.5(2) no
C14 N11 C13 110.0(2) no
C12 N11 C13 112.30(19) no
C14 N11 Cu 105.93(16) no
C12 N11 Cu 110.24(14) no
C13 N11 Cu 108.67(16) no
C7 N8 C8 111.0(2) no
C7 N8 C9 108.3(2) no
C8 N8 C9 112.57(19) no
C7 N8 Cu 107.10(17) no
C8 N8 Cu 108.99(14) no
C9 N8 Cu 108.70(15) no
N9 C12 N11 115.04(19) no
N9 C12 H12A 108.5 no
N11 C12 H12A 108.5 no
N9 C12 H12B 108.5 no
N11 C12 H12B 108.5 no
H12A C12 H12B 107.5 no
N9 C8 N8 114.8(2) no
N9 C8 H8A 108.6 no
N8 C8 H8A 108.6 no
N9 C8 H8B 108.6 no
N8 C8 H8B 108.6 no
H8A C8 H8B 107.6 no
C6 N7 Cu 104.88(18) no
C6 N7 H7A 110.8 no
Cu N7 H7A 110.8 no
C6 N7 H7D 110.8 no
Cu N7 H7D 110.8 no
H7A N7 H7D 108.8 no
N1 C1 Fe 174.8(2) yes
C9 N10 C13 116.7(2) no
C9 N10 C11 116.7(3) no
C13 N10 C11 116.5(3) no
O1 N6 Fe 175.3(2) yes
C12 N9 C8 117.52(19) no
C12 N9 C10 116.3(2) no
C8 N9 C10 116.8(2) no
N2 C2 Fe 178.8(3) yes
N10 C9 N8 116.0(2) no
N10 C9 H9A 108.3 no
N8 C9 H9A 108.3 no
N10 C9 H9B 108.3 no
N8 C9 H9B 108.3 no
H9A C9 H9B 107.4 no
C15 C14 N11 110.1(2) no
C15 C14 H14A 109.6 no
N11 C14 H14A 109.6 no
C15 C14 H14B 109.6 no
N11 C14 H14B 109.6 no
H14A C14 H14B 108.2 no
N3 C3 Fe 177.4(3) yes
C15 N12 Cu 108.84(18) no
C15 N12 H12C 109.9 no
Cu N12 H12C 109.9 no
C15 N12 H12D 109.9 no
Cu N12 H12D 109.9 no
H12C N12 H12D 108.3 no
N4 C4 Fe 179.1(3) yes
N10 C13 N11 115.5(2) no
N10 C13 H13A 108.4 no
N11 C13 H13A 108.4 no
N10 C13 H13B 108.4 no
N11 C13 H13B 108.4 no
H13A C13 H13B 107.5 no
N12 C15 C14 109.0(2) no
N12 C15 H15A 109.9 no
C14 C15 H15A 109.9 no
N12 C15 H15B 109.9 no
C14 C15 H15B 109.9 no
H15A C15 H15B 108.3 no
N9 C10 C11 113.4(2) no
N9 C10 H10A 108.9 no
C11 C10 H10A 108.9 no
N9 C10 H10B 108.9 no
C11 C10 H10B 108.9 no
H10A C10 H10B 107.7 no
C6 C7 N8 110.9(2) no
C6 C7 H7B 109.5 no
N8 C7 H7B 109.5 no
C6 C7 H7C 109.5 no
N8 C7 H7C 109.5 no
H7B C7 H7C 108.1 no
N10 C11 C10 114.1(2) no
N10 C11 H11A 108.7 no
C10 C11 H11A 108.7 no
N10 C11 H11B 108.7 no
C10 C11 H11B 108.7 no
H11A C11 H11B 107.6 no
N7 C6 C7 109.2(3) no
N7 C6 H6A 109.8 no
C7 C6 H6A 109.8 no
N7 C6 H6B 109.8 no
C7 C6 H6B 109.8 no
H6A C6 H6B 108.3 no
N5 C5 Fe 178.0(2) yes
H200 O2 H201 105(4) no

loop_
_geom_bond_atom_site_label_1
_geom_bond_atom_site_label_2
_geom_bond_site_symmetry_2
_geom_bond_distance
_geom_bond_publ_flag
Cu N7 . 1.998(2) yes
Cu N11 . 2.006(2) yes
Cu N12 . 2.021(2) yes
Cu N8 . 2.032(2) yes
Cu N1 . 2.303(2) yes
Fe N6 . 1.657(2) yes
Fe C1 . 1.931(2) yes
Fe C3 . 1.933(3) yes
Fe C4 . 1.937(3) yes
Fe C2 . 1.944(3) yes
Fe C5 . 1.945(3) yes
N1 C1 . 1.149(3) yes
N11 C14 . 1.492(3) no
N11 C12 . 1.509(3) no
N11 C13 . 1.511(3) no
N8 C7 . 1.490(3) no
N8 C8 . 1.503(3) no
N8 C9 . 1.517(3) no
C12 N9 . 1.422(3) no
C12 H12A . 0.9700 no
C12 H12B . 0.9700 no
C8 N9 . 1.427(3) no
C8 H8A . 0.9700 no
C8 H8B . 0.9700 no
N7 C6 . 1.469(4) no
N7 H7A . 0.9000 no
N7 H7D . 0.9000 no
N10 C9 . 1.415(4) no
N10 C13 . 1.423(3) no
N10 C11 . 1.450(4) no
N6 O1 . 1.124(3) yes
N9 C10 . 1.462(3) no
C2 N2 . 1.138(4) yes
C9 H9A . 0.9700 no
C9 H9B . 0.9700 no
C14 C15 . 1.490(5) no
C14 H14A . 0.9700 no
C14 H14B . 0.9700 no
C3 N3 . 1.139(4) yes
N12 H12C . 0.9000 no
N12 H12D . 0.9000 no
C4 N4 . 1.136(4) yes
C13 H13A . 0.9700 no
C13 H13B . 0.9700 no
C15 H15A . 0.9700 no
C15 H15B . 0.9700 no
C10 C11 . 1.525(4) no
C10 H10A . 0.9700 no
C10 H10B . 0.9700 no
C7 C6 . 1.478(5) no
C7 H7B . 0.9700 no
C7 H7C . 0.9700 no
C11 H11A . 0.9700 no
C11 H11B . 0.9700 no
C6 H6A . 0.9700 no
C6 H6B . 0.9700 no
C5 N5 . 1.146(3) yes
O2 H200 . 0.86(5) no
O2 H201 . 0.83(5) no

loop_
_geom_hbond_atom_site_label_D
_geom_hbond_atom_site_label_H
_geom_hbond_atom_site_label_A
_geom_hbond_site_symmetry_A
_geom_hbond_distance_DH
_geom_hbond_distance_HA
_geom_hbond_distance_DA
_geom_hbond_angle_DHA
N7 H7A N4 1_545 0.90 2.25 3.092(4) 156
N7 H7D N3 2_666 0.90 2.42 3.295(4) 163
N12 H12D O2 1_645 0.90 2.06 2.947(4) 169
O2 H200 N3 . 0.86(5) 2.02(5) 2.838(4) 158(4)
O2 H201 N4 1_455 0.83(5) 2.08(5) 2.881(4) 162(5)
N12 H12C O2 2_666 0.90 2.78 3.174(4) 108
